data_4130419
loop_
_publ_author_name
'Chen, Liye'
'Ren, Peng'
'Carrow, Brad P.'

_publ_section_title
;
 Tri(1-adamantyl)phosphine: Expanding the Boundary of Electron-Releasing
 Character Available to Organophosphorus Compounds.
;
_journal_issue 20
_journal_name_full 'Journal of the American Chemical Society'
_journal_page_first 6392
_journal_page_last 6395
_journal_paper_doi 10.1021/jacs.6b03215
_journal_volume 138
_journal_year 2016
_chemical_absolute_configuration unk
_chemical_formula_moiety 'C38 H53 N O P Pd, C7 H7 O3 S, C4 H8 O'
_chemical_formula_sum 'C49 H68 N O5 P Pd S'
_chemical_formula_weight 920.54
_space_group_crystal_system monoclinic
_space_group_IT_number 7
_space_group_name_Hall 'P -2yac'
_space_group_name_H-M_alt 'P 1 n 1'
_symmetry_Int_Tables_number 7
_audit_creation_date 2015-10-29
_audit_creation_method
;
Olex2 1.2
(compiled 2015.09.30 svn.r3233 for OlexSys, GUI svn.r5103)
;
_cell_angle_alpha 90
_cell_angle_beta 91.448(2)
_cell_angle_gamma 90
_cell_formula_units_Z 2
_cell_length_a 10.7563(8)
_cell_length_b 11.5192(8)
_cell_length_c 17.1433(12)
_cell_measurement_reflns_used 9795
_cell_measurement_temperature 100
_cell_measurement_theta_max 33.22
_cell_measurement_theta_min 3.79
_cell_volume 2123.4(3)
_computing_molecular_graphics 'Olex2 (Dolomanov et al., 2009)'
_computing_publication_material 'Olex2 (Dolomanov et al., 2009)'
_computing_structure_refinement 'olex2.refine (Bourhis et al., 2015)'
_diffrn_ambient_temperature 100
_diffrn_measured_fraction_theta_full 0.9952
_diffrn_measured_fraction_theta_max 0.9952
_diffrn_measurement_device_type 'Bruker APEX-II CCD'
_diffrn_measurement_method '\f and \w scans'
_diffrn_radiation_monochromator graphite
_diffrn_radiation_type 'Mo K\a'
_diffrn_radiation_wavelength 0.71073
_diffrn_reflns_av_R_equivalents 0.0370
_diffrn_reflns_av_unetI/netI 0.0357
_diffrn_reflns_limit_h_max 14
_diffrn_reflns_limit_h_min -16
_diffrn_reflns_limit_k_max 17
_diffrn_reflns_limit_k_min -17
_diffrn_reflns_limit_l_max 26
_diffrn_reflns_limit_l_min -26
_diffrn_reflns_number 57768
_diffrn_reflns_theta_full 33.2314
_diffrn_reflns_theta_max 33.23
_diffrn_reflns_theta_min 1.77
_diffrn_standards_number 0
_exptl_absorpt_coefficient_mu 0.574
_exptl_absorpt_correction_T_max 0.7465
_exptl_absorpt_correction_T_min 0.6994
_exptl_absorpt_correction_type multi-scan
_exptl_absorpt_process_details
;
SADABS-2012/1 (Bruker,2012) was used for absorption correction.
wR2(int) was 0.0514 before and 0.0465 after correction.
The Ratio of minimum to maximum transmission is 0.9369.
The \l/2 correction factor is 0.0015.
;
_exptl_crystal_colour yellow
_exptl_crystal_density_diffrn 1.4396
_exptl_crystal_description shard
_exptl_crystal_F_000 970.8507
_exptl_crystal_size_max 0.17
_exptl_crystal_size_mid 0.1
_exptl_crystal_size_min 0.09
_refine_diff_density_max 0.5706
_refine_diff_density_min -0.3638
_refine_diff_density_rms 0.0713
_refine_ls_abs_structure_details 'Flack, H. D. (1983). Acta Cryst. A39, 876-881.'
_refine_ls_abs_structure_Flack -0.007(9)
_refine_ls_d_res_high 0.6485
_refine_ls_d_res_low 11.5192
_refine_ls_goodness_of_fit_ref 1.0309
_refine_ls_hydrogen_treatment mixed
_refine_ls_matrix_type full
_refine_ls_number_constraints 110
_refine_ls_number_parameters 524
_refine_ls_number_reflns 14247
_refine_ls_number_restraints 0
_refine_ls_restrained_S_all 1.0309
_refine_ls_R_factor_all 0.0267
_refine_ls_R_factor_gt 0.0239
_refine_ls_shift/su_max 0.0007
_refine_ls_shift/su_mean 0.0000
_refine_ls_structure_factor_coef Fsqd
_refine_ls_weighting_details 'w=1/[\s^2^(Fo^2^)+(0.0322P)^2^] where P=(Fo^2^+2Fc^2^)/3'
_refine_ls_weighting_scheme calc
_refine_ls_wR_factor_gt 0.0545
_refine_ls_wR_factor_ref 0.0556
_reflns_Friedel_coverage 0.746
_reflns_limit_h_max 14
_reflns_limit_h_min -16
_reflns_limit_k_max 17
_reflns_limit_k_min -17
_reflns_limit_l_max 26
_reflns_limit_l_min -26
_reflns_number_gt 13585
_reflns_number_total 14247
_reflns_threshold_expression I>=2u(I)
_cod_data_source_file ja6b03215_si_003.cif
_cod_data_source_block mo_lc10_0m
_cod_original_sg_symbol_Hall ' P -2yc (x-z,y,z)'
_cod_database_code 4130419
_olex2_refinement_description
;
1. Fixed Uiso
 At 1.2 times of:
  All C(H) groups, All C(H,H) groups, All N(H) groups
 At 1.5 times of:
  All C(H,H,H) groups
2.a Ternary CH refined with riding coordinates:
 C31(H31), C33(H33), C23(H23), C18(H18), C11(H11), C21(H21), C13(H13),
 C38(H38), C28(H28)
2.b Secondary CH2 refined with riding coordinates:
 C15(H15a,H15b), C22(H22a,H22b), C32(H32a,H32b), C36(H36a,H36b), C14(H14a,
 H14b), C20(H20a,H20b), C27(H27a,H27b), C30(H30a,H30b), C16(H16a,H16b),
 C24(H24a,H24b), C10(H10a,H10b), C12(H12a,H12b), C17(H17a,H17b), C26(H26a,H26b),
  C34(H34a,H34b), C47(H47a,H47b), C25(H25a,H25b), C48(H48a,H48b), C37(H37a,
 H37b), C46(H46a,H46b), C35(H35a,H35b), C49(H49a,H49b)
2.c Aromatic/amide H refined with riding coordinates:
 C7(H7), C6(H6), C5(H5), C4(H4), C44(H44), C45(H45), C41(H41), C42(H42),
 N008(H008)
2.d Idealised Me refined as rotating group:
 C39(H39a,H39b,H39c), C1(H1a,H1b,H1c)
;
_olex2_submission_special_instructions 'No special instructions were received'

loop_
_space_group_symop_id
_space_group_symop_operation_xyz
1 x,y,z
2 x+1/2,-y,z+1/2

loop_
_atom_site_label
_atom_site_type_symbol
_atom_site_fract_x
_atom_site_fract_y
_atom_site_fract_z
_atom_site_U_iso_or_equiv
_atom_site_adp_type
_atom_site_occupancy
_atom_site_refinement_flags_posn
Pd1 Pd 0.632610(7) 0.269763(8) 1.136660(5) 0.00878(2) Uani 1.000000 .
P1 P 0.67127(3) 0.35114(3) 1.017840(19) 0.00768(6) Uani 1.000000 .
S1 S 0.65184(4) 0.70603(4) 1.29237(2) 0.01902(8) Uani 1.000000 .
O3 O 0.58924(12) 0.77956(10) 1.23398(7) 0.0215(2) Uani 1.000000 .
O5 O 0.87776(12) -0.20342(13) 1.03586(9) 0.0323(3) Uani 1.000000 .
O4 O 0.64321(19) 0.75328(14) 1.36968(9) 0.0598(7) Uani 1.000000 .
O2 O 0.77537(13) 0.67391(15) 1.27076(13) 0.0578(6) Uani 1.000000 .
N008 N 0.58648(11) 0.01551(11) 1.20981(7) 0.0129(2) Uani 1.000000 .
O1 O 0.66214(10) 0.19347(10) 1.24442(6) 0.0141(2) Uani 1.000000 .
C15 C 0.91827(13) 0.27631(12) 1.05694(8) 0.0111(2) Uani 1.000000 .
C22 C 0.65187(15) 0.19223(14) 0.76077(8) 0.0157(3) Uani 1.000000 .
C31 C 0.53210(13) 0.69358(13) 1.04080(8) 0.0124(2) Uani 1.000000 .
C43 C 0.56517(13) 0.57480(13) 1.29250(8) 0.0122(2) Uani 1.000000 .
C42 C 0.45914(14) 0.55880(14) 1.24652(9) 0.0155(3) Uani 1.000000 .
C32 C 0.57038(15) 0.74440(13) 0.96195(10) 0.0161(3) Uani 1.000000 .
C19 C 0.67431(13) 0.24929(11) 0.93014(8) 0.0092(2) Uani 1.000000 .
C36 C 0.39342(13) 0.66679(13) 1.03763(8) 0.0129(3) Uani 1.000000 .
C14 C 0.82252(13) 0.42734(13) 1.14059(8) 0.0114(2) Uani 1.000000 .
C33 C 0.54371(13) 0.65561(13) 0.89781(8) 0.0133(3) Uani 1.000000 .
C20 C 0.54738(13) 0.24532(12) 0.88520(9) 0.0118(2) Uani 1.000000 .
C40 C 0.43373(15) 0.36486(14) 1.29933(10) 0.0177(3) Uani 1.000000 .
C27 C 0.80760(14) 0.07339(13) 0.83679(9) 0.0141(3) Uani 1.000000 .
C3 C 0.50151(13) 0.04884(12) 1.14918(8) 0.0114(2) Uani 1.000000 .
C23 C 0.77789(14) 0.19456(13) 0.80389(8) 0.0130(3) Uani 1.000000 .
C5 C 0.32213(13) -0.01364(13) 1.07201(9) 0.0153(3) Uani 1.000000 .
C30 C 0.60805(12) 0.58269(12) 1.05718(8) 0.0109(2) Uani 1.000000 .
C18 C 1.04531(13) 0.30066(13) 1.09596(9) 0.0136(3) Uani 1.000000 .
C16 C 1.11315(13) 0.39450(13) 1.04969(9) 0.0142(3) Uani 1.000000 .
C11 C 1.03392(12) 0.50513(13) 1.04869(8) 0.0120(2) Uani 1.000000 .
C24 C 0.77525(13) 0.28334(12) 0.87132(8) 0.0109(2) Uani 1.000000 .
C10 C 0.90634(13) 0.48143(12) 1.00883(8) 0.0103(2) Uani 1.000000 .
C2 C 0.65372(14) 0.08612(13) 1.25532(8) 0.0134(3) Uani 1.000000 .
C12 C 1.01535(14) 0.54678(14) 1.13253(9) 0.0148(3) Uani 1.000000 .
C21 C 0.55090(14) 0.15697(13) 0.81761(8) 0.0142(3) Uani 1.000000 .
C17 C 1.02868(13) 0.34097(14) 1.18012(9) 0.0152(3) Uani 1.000000 .
C26 C 0.57915(14) 0.03523(13) 0.84970(9) 0.0152(3) Uani 1.000000 .
C34 C 0.61977(12) 0.54409(13) 0.91286(8) 0.0113(2) Uani 1.000000 .
C13 C 0.95057(13) 0.45180(14) 1.17948(8) 0.0138(3) Uani 1.000000 .
C4 C 0.41452(13) -0.03678(13) 1.12750(9) 0.0135(3) Uani 1.000000 .
C8 C 0.49850(12) 0.15774(12) 1.11248(8) 0.0108(2) Uani 1.000000 .
C47 C 0.88383(17) -0.04322(16) 1.12328(10) 0.0212(3) Uani 1.000000 .
C6 C 0.31266(13) 0.09558(13) 1.03888(9) 0.0144(3) Uani 1.000000 .
C44 C 0.60676(15) 0.48550(14) 1.34115(9) 0.0166(3) Uani 1.000000 .
C41 C 0.39427(15) 0.45366(15) 1.24984(10) 0.0191(3) Uani 1.000000 .
C25 C 0.70028(12) 0.12429(12) 0.96060(8) 0.0104(2) Uani 1.000000 .
C9 C 0.83617(12) 0.38729(12) 1.05426(8) 0.0092(2) Uani 1.000000 .
C48 C 0.98494(15) -0.03126(15) 1.06280(12) 0.0246(4) Uani 1.000000 .
C37 C 0.40495(13) 0.62537(14) 0.89476(8) 0.0143(3) Uani 1.000000 .
C29 C 0.58474(12) 0.49057(12) 0.99259(8) 0.0092(2) Uani 1.000000 .
C39 C 0.36288(18) 0.25223(16) 1.30386(13) 0.0281(4) Uani 1.000000 .
C46 C 0.8099(2) -0.1466(2) 1.09502(14) 0.0421(6) Uani 1.000000 .
C7 C 0.40034(13) 0.17986(13) 1.05970(8) 0.0125(2) Uani 1.000000 .
C35 C 0.44317(12) 0.46574(12) 0.99213(8) 0.0102(2) Uani 1.000000 .
C45 C 0.54164(16) 0.38243(14) 1.34431(9) 0.0186(3) Uani 1.000000 .
C38 C 0.36839(12) 0.57665(13) 0.97411(8) 0.0112(2) Uani 1.000000 .
C1 C 0.72240(16) 0.03337(16) 1.32406(10) 0.0227(3) Uani 1.000000 .
C28 C 0.70575(13) 0.03719(12) 0.89298(9) 0.0129(2) Uani 1.000000 .
C49 C 0.99906(16) -0.15513(17) 1.03470(12) 0.0270(4) Uani 1.000000 .
H7 H 0.39308(13) 0.25499(13) 1.03719(8) 0.0150(3) Uiso 1.000000 R
H6 H 0.24728(13) 0.11291(13) 1.00243(9) 0.0173(3) Uiso 1.000000 R
H5 H 0.26514(13) -0.07287(13) 1.05666(9) 0.0183(3) Uiso 1.000000 R
H4 H 0.41908(13) -0.11131(13) 1.15113(9) 0.0162(3) Uiso 1.000000 R
H44 H 0.68026(15) 0.49550(14) 1.37232(9) 0.0199(3) Uiso 1.000000 R
H45 H 0.57108(16) 0.32225(14) 1.37786(9) 0.0223(4) Uiso 1.000000 R
H41 H 0.32198(15) 0.44286(15) 1.21767(10) 0.0229(4) Uiso 1.000000 R
H42 H 0.43038(14) 0.61900(14) 1.21275(9) 0.0186(3) Uiso 1.000000 R
H008 H 0.59552(11) -0.05944(11) 1.21808(7) 0.0154(3) Uiso 1.000000 R
H15a H 0.93021(13) 0.24786(12) 1.00315(8) 0.0133(3) Uiso 1.000000 R
H15b H 0.87532(13) 0.21478(12) 1.08625(8) 0.0133(3) Uiso 1.000000 R
H22a H 0.63297(15) 0.26996(14) 0.73887(8) 0.0188(3) Uiso 1.000000 R
H22b H 0.65413(15) 0.13606(14) 0.71712(8) 0.0188(3) Uiso 1.000000 R
H31 H 0.54995(13) 0.75157(13) 1.08303(8) 0.0149(3) Uiso 1.000000 R
H32a H 0.52310(15) 0.81655(13) 0.95094(10) 0.0193(3) Uiso 1.000000 R
H32b H 0.66010(15) 0.76367(13) 0.96381(10) 0.0193(3) Uiso 1.000000 R
H36a H 0.36711(13) 0.63644(13) 1.08866(8) 0.0155(3) Uiso 1.000000 R
H36b H 0.34562(13) 0.73841(13) 1.02592(8) 0.0155(3) Uiso 1.000000 R
H14a H 0.77950(13) 0.36618(13) 1.17021(8) 0.0136(3) Uiso 1.000000 R
H14b H 0.77109(13) 0.49856(13) 1.14190(8) 0.0136(3) Uiso 1.000000 R
H33 H 0.56723(13) 0.68937(13) 0.84651(8) 0.0160(3) Uiso 1.000000 R
H20a H 0.48119(13) 0.22326(12) 0.92145(9) 0.0141(3) Uiso 1.000000 R
H20b H 0.52751(13) 0.32334(12) 0.86412(9) 0.0141(3) Uiso 1.000000 R
H27a H 0.81201(14) 0.01664(13) 0.79358(9) 0.0169(3) Uiso 1.000000 R
H27b H 0.88925(14) 0.07462(13) 0.86476(9) 0.0169(3) Uiso 1.000000 R
H23 H 0.84369(14) 0.21744(13) 0.76668(8) 0.0156(3) Uiso 1.000000 R
H30a H 0.69767(12) 0.60227(12) 1.06009(8) 0.0131(3) Uiso 1.000000 R
H30b H 0.58483(12) 0.55007(12) 1.10822(8) 0.0131(3) Uiso 1.000000 R
H18 H 1.09589(13) 0.22781(13) 1.09620(9) 0.0163(3) Uiso 1.000000 R
H16a H 1.19553(13) 0.41049(13) 1.07444(9) 0.0170(3) Uiso 1.000000 R
H16b H 1.12600(13) 0.36750(13) 0.99567(9) 0.0170(3) Uiso 1.000000 R
H11 H 1.07786(12) 0.56693(13) 1.01907(8) 0.0144(3) Uiso 1.000000 R
H24a H 0.75725(13) 0.36166(12) 0.85011(8) 0.0130(3) Uiso 1.000000 R
H24b H 0.85764(13) 0.28571(12) 0.89836(8) 0.0130(3) Uiso 1.000000 R
H10a H 0.85675(13) 0.55383(12) 1.00716(8) 0.0124(3) Uiso 1.000000 R
H10b H 0.91818(13) 0.45522(12) 0.95452(8) 0.0124(3) Uiso 1.000000 R
H12a H 1.09697(14) 0.56535(14) 1.15744(9) 0.0178(3) Uiso 1.000000 R
H12b H 0.96411(14) 0.61819(14) 1.13199(9) 0.0178(3) Uiso 1.000000 R
H21 H 0.46835(14) 0.15618(13) 0.78944(8) 0.0171(3) Uiso 1.000000 R
H17a H 0.98659(13) 0.27973(14) 1.21018(9) 0.0182(3) Uiso 1.000000 R
H17b H 1.11091(13) 0.35616(14) 1.20532(9) 0.0182(3) Uiso 1.000000 R
H26a H 0.51348(14) 0.01136(13) 0.88582(9) 0.0182(3) Uiso 1.000000 R
H26b H 0.58083(14) -0.02140(13) 0.80630(9) 0.0182(3) Uiso 1.000000 R
H34a H 0.60241(12) 0.48743(13) 0.87055(8) 0.0135(3) Uiso 1.000000 R
H34b H 0.70970(12) 0.56248(13) 0.91326(8) 0.0135(3) Uiso 1.000000 R
H13 H 0.93931(13) 0.47908(14) 1.23422(8) 0.0166(3) Uiso 1.000000 R
H47a H 0.92054(17) -0.05729(16) 1.17597(10) 0.0254(4) Uiso 1.000000 R
H47b H 0.83130(17) 0.02728(16) 1.12473(10) 0.0254(4) Uiso 1.000000 R
H25a H 0.78029(12) 0.12317(12) 0.99042(8) 0.0125(3) Uiso 1.000000 R
H25b H 0.63380(12) 0.10102(12) 0.99631(8) 0.0125(3) Uiso 1.000000 R
H48a H 0.95827(15) 0.02094(15) 1.01966(12) 0.0295(4) Uiso 1.000000 R
H48b H 1.06347(15) -0.00175(15) 1.08675(12) 0.0295(4) Uiso 1.000000 R
H37a H 0.35536(13) 0.69571(14) 0.88243(8) 0.0171(3) Uiso 1.000000 R
H37b H 0.38800(13) 0.56706(14) 0.85342(8) 0.0171(3) Uiso 1.000000 R
H39a H 0.2965(10) 0.2600(5) 1.3416(8) 0.0422(6) Uiso 1.000000 GR
H39b H 0.3264(13) 0.2336(8) 1.2524(3) 0.0422(6) Uiso 1.000000 GR
H39c H 0.4196(4) 0.1899(3) 1.3205(10) 0.0422(6) Uiso 1.000000 GR
H46a H 0.7279(2) -0.1210(2) 1.07376(14) 0.0505(7) Uiso 1.000000 R
H46b H 0.7959(2) -0.2006(2) 1.13885(14) 0.0505(7) Uiso 1.000000 R
H35a H 0.42272(12) 0.40602(12) 0.95231(8) 0.0122(3) Uiso 1.000000 R
H35b H 0.41980(12) 0.43502(12) 1.04366(8) 0.0122(3) Uiso 1.000000 R
H38 H 0.27770(12) 0.55740(13) 0.97238(8) 0.0135(3) Uiso 1.000000 R
H1a H 0.6950(10) -0.0470(4) 1.3309(5) 0.0340(5) Uiso 1.000000 GR
H1b H 0.81194(19) 0.0347(11) 1.3149(4) 0.0340(5) Uiso 1.000000 GR
H1c H 0.7050(11) 0.0781(8) 1.37117(18) 0.0340(5) Uiso 1.000000 GR
H28 H 0.72475(13) -0.04191(12) 0.91415(9) 0.0154(3) Uiso 1.000000 R
H49a H 1.05662(16) -0.19891(17) 1.06976(12) 0.0325(5) Uiso 1.000000 R
H49b H 1.03166(16) -0.15674(17) 0.98122(12) 0.0325(5) Uiso 1.000000 R

loop_
_atom_site_aniso_label
_atom_site_aniso_U_11
_atom_site_aniso_U_22
_atom_site_aniso_U_33
_atom_site_aniso_U_12
_atom_site_aniso_U_13
_atom_site_aniso_U_23
Pd1 0.00941(4) 0.00871(4) 0.00826(4) -0.00170(4) 0.00114(3) 0.00101(4)
P1 0.00753(14) 0.00753(14) 0.00800(14) -0.00071(11) 0.00069(11) 0.00034(11)
S1 0.02207(19) 0.01319(16) 0.02144(19) -0.00390(14) -0.00647(15) 0.00439(14)
O3 0.0273(6) 0.0139(5) 0.0231(6) -0.0017(4) -0.0028(5) 0.0059(4)
O5 0.0235(7) 0.0317(7) 0.0420(8) -0.0071(6) 0.0053(6) -0.0168(6)
O4 0.134(2) 0.0269(8) 0.0172(7) -0.0365(10) -0.0150(10) 0.0018(6)
O2 0.0142(6) 0.0271(8) 0.132(2) -0.0031(6) -0.0007(9) 0.0196(10)
N008 0.0147(6) 0.0102(5) 0.0137(6) -0.0000(4) 0.0016(4) 0.0022(4)
O1 0.0196(5) 0.0124(5) 0.0104(5) -0.0018(4) 0.0013(4) 0.0018(4)
C15 0.0100(6) 0.0101(6) 0.0131(6) -0.0007(5) -0.0013(5) -0.0001(5)
C22 0.0235(7) 0.0136(6) 0.0099(6) 0.0023(6) -0.0016(5) -0.0010(5)
C31 0.0123(6) 0.0097(6) 0.0151(6) 0.0015(5) -0.0001(5) -0.0020(5)
C43 0.0147(6) 0.0115(6) 0.0105(6) 0.0019(5) 0.0013(5) -0.0003(5)
C42 0.0171(7) 0.0145(7) 0.0147(6) 0.0032(5) -0.0017(5) 0.0005(5)
C32 0.0153(7) 0.0105(6) 0.0226(8) 0.0006(5) 0.0009(6) 0.0023(5)
C19 0.0110(6) 0.0074(6) 0.0094(6) -0.0001(4) 0.0001(4) -0.0003(4)
C36 0.0122(6) 0.0134(6) 0.0132(6) 0.0035(5) 0.0011(5) -0.0025(5)
C14 0.0110(6) 0.0133(6) 0.0098(6) -0.0018(5) 0.0005(4) 0.0004(5)
C33 0.0140(6) 0.0130(6) 0.0130(6) 0.0018(5) 0.0030(5) 0.0044(5)
C20 0.0123(6) 0.0097(6) 0.0131(6) 0.0006(5) -0.0018(5) -0.0009(5)
C40 0.0196(7) 0.0114(6) 0.0226(8) 0.0001(5) 0.0084(6) -0.0012(5)
C27 0.0174(7) 0.0118(6) 0.0132(6) 0.0026(5) 0.0020(5) -0.0024(5)
C3 0.0109(6) 0.0110(6) 0.0124(6) 0.0002(5) 0.0039(5) 0.0004(5)
C23 0.0177(7) 0.0112(6) 0.0104(6) 0.0012(5) 0.0029(5) -0.0007(5)
C5 0.0109(6) 0.0119(6) 0.0231(7) -0.0020(5) 0.0009(5) -0.0013(5)
C30 0.0107(6) 0.0111(6) 0.0111(6) 0.0005(5) 0.0014(5) -0.0017(5)
C18 0.0101(6) 0.0140(6) 0.0165(7) 0.0003(5) -0.0015(5) 0.0008(5)
C16 0.0090(6) 0.0172(7) 0.0164(7) -0.0024(5) 0.0008(5) 0.0002(5)
C11 0.0096(6) 0.0125(6) 0.0141(6) -0.0040(5) 0.0015(5) -0.0010(5)
C24 0.0126(6) 0.0094(6) 0.0107(6) -0.0003(4) 0.0023(5) 0.0002(4)
C10 0.0106(6) 0.0099(6) 0.0105(6) -0.0017(5) 0.0013(5) 0.0007(5)
C2 0.0147(6) 0.0139(6) 0.0117(6) 0.0012(5) 0.0031(5) 0.0008(5)
C12 0.0154(6) 0.0147(7) 0.0144(6) -0.0042(5) -0.0000(5) -0.0032(5)
C21 0.0161(6) 0.0137(6) 0.0126(6) 0.0008(5) -0.0044(5) -0.0029(5)
C17 0.0130(6) 0.0183(7) 0.0140(6) -0.0017(5) -0.0040(5) 0.0027(5)
C26 0.0181(7) 0.0110(6) 0.0164(7) -0.0024(5) -0.0022(5) -0.0031(5)
C34 0.0118(6) 0.0112(6) 0.0110(6) 0.0009(5) 0.0025(5) 0.0022(5)
C13 0.0126(6) 0.0185(7) 0.0103(6) -0.0046(5) -0.0008(5) -0.0006(5)
C4 0.0134(6) 0.0089(6) 0.0184(7) -0.0000(5) 0.0034(5) -0.0002(5)
C8 0.0090(5) 0.0111(6) 0.0126(6) -0.0021(4) 0.0030(4) 0.0000(5)
C47 0.0248(8) 0.0199(8) 0.0188(8) -0.0019(6) -0.0001(6) 0.0018(6)
C6 0.0107(6) 0.0137(6) 0.0187(7) -0.0005(5) -0.0004(5) -0.0002(5)
C44 0.0200(7) 0.0150(7) 0.0146(7) 0.0042(6) -0.0035(5) 0.0018(5)
C41 0.0150(7) 0.0178(8) 0.0245(8) -0.0009(6) -0.0002(6) -0.0025(6)
C25 0.0125(6) 0.0081(6) 0.0106(6) -0.0003(4) 0.0001(5) 0.0007(4)
C9 0.0087(5) 0.0092(6) 0.0097(6) -0.0015(4) 0.0003(4) 0.0001(4)
C48 0.0147(7) 0.0162(7) 0.0432(11) 0.0007(6) 0.0063(7) 0.0064(7)
C37 0.0134(6) 0.0170(7) 0.0124(6) 0.0048(5) -0.0001(5) 0.0022(5)
C29 0.0091(5) 0.0083(6) 0.0102(6) 0.0010(4) 0.0006(4) 0.0009(4)
C39 0.0262(9) 0.0161(8) 0.0426(12) -0.0035(6) 0.0131(8) -0.0013(7)
C46 0.0360(11) 0.0403(12) 0.0512(14) -0.0202(9) 0.0243(10) -0.0210(10)
C7 0.0108(6) 0.0114(6) 0.0153(6) -0.0008(5) 0.0011(5) 0.0013(5)
C35 0.0089(5) 0.0106(6) 0.0111(6) -0.0000(4) 0.0007(4) 0.0004(5)
C45 0.0293(8) 0.0112(6) 0.0153(7) 0.0038(6) 0.0018(6) 0.0030(5)
C38 0.0100(6) 0.0131(6) 0.0106(6) 0.0019(5) -0.0002(4) -0.0001(5)
C1 0.0292(9) 0.0194(8) 0.0191(8) -0.0006(6) -0.0073(6) 0.0052(6)
C28 0.0166(6) 0.0077(6) 0.0143(6) 0.0012(5) 0.0004(5) -0.0008(5)
C49 0.0211(8) 0.0219(8) 0.0387(10) 0.0006(6) 0.0101(7) -0.0003(7)

loop_
_atom_type_symbol
_atom_type_scat_dispersion_real
_atom_type_scat_dispersion_imag
_atom_type_scat_Cromer_Mann_a1
_atom_type_scat_Cromer_Mann_a2
_atom_type_scat_Cromer_Mann_a3
_atom_type_scat_Cromer_Mann_a4
_atom_type_scat_Cromer_Mann_b1
_atom_type_scat_Cromer_Mann_b2
_atom_type_scat_Cromer_Mann_b3
_atom_type_scat_Cromer_Mann_b4
_atom_type_scat_Cromer_Mann_c
_atom_type_scat_source
_atom_type_scat_dispersion_source
C 0.00347 0.00161 2.31000 1.02000 1.58860 0.86500 20.84390 10.20750 0.56870 51.65120 0.215599998832 'International Tables Volume C Table 6.1.1.4 (pp. 500-502)' 'Henke, Gullikson and Davis, At. Data and Nucl. Data Tables, 1993, 54, 2'
H 0.00000 0.00000 0.49300 0.32291 0.14019 0.04081 10.51090 26.12570 3.14236 57.79970 0.0030380000826 'International Tables Volume C Table 6.1.1.4 (pp. 500-502)' 'Henke, Gullikson and Davis, At. Data and Nucl. Data Tables, 1993, 54, 2'
O 0.01158 0.00611 3.04850 2.28680 1.54630 0.86700 13.27710 5.70110 0.32390 32.90890 0.250800013542 'International Tables Volume C Table 6.1.1.4 (pp. 500-502)' 'Henke, Gullikson and Davis, At. Data and Nucl. Data Tables, 1993, 54, 2'
N 0.00653 0.00323 12.21260 3.13220 2.01250 1.16630 0.00570 9.89330 28.99750 0.58260 -11.5290002823 'International Tables Volume C Table 6.1.1.4 (pp. 500-502)' 'Henke, Gullikson and Davis, At. Data and Nucl. Data Tables, 1993, 54, 2'
P 0.10434 0.09671 6.43450 4.17910 1.78000 1.49080 1.90670 27.15700 0.52600 68.16450 1.11489999294 'International Tables Volume C Table 6.1.1.4 (pp. 500-502)' 'Henke, Gullikson and Davis, At. Data and Nucl. Data Tables, 1993, 54, 2'
S 0.12424 0.12443 6.90530 5.20340 1.43790 1.58630 1.46790 22.21510 0.25360 56.17200 0.866900026798 'International Tables Volume C Table 6.1.1.4 (pp. 500-502)' 'Henke, Gullikson and Davis, At. Data and Nucl. Data Tables, 1993, 54, 2'
Pd -0.98845 1.01473 19.33190 15.50170 5.29537 0.60584 0.69866 7.98929 25.20520 76.89860 5.26593017578 'International Tables Volume C Table 6.1.1.4 (pp. 500-502)' 'Henke, Gullikson and Davis, At. Data and Nucl. Data Tables, 1993, 54, 2'

loop_
_geom_angle_atom_site_label_1
_geom_angle_atom_site_label_2
_geom_angle_atom_site_label_3
_geom_angle
O1 Pd1 P1 160.67(3)
C8 Pd1 P1 103.25(4)
C8 Pd1 O1 90.27(5)
H14a Pd1 P1 82.46(4)
H14a Pd1 O1 82.92(5)
H14a Pd1 C8 172.11(6)
C19 P1 Pd1 117.15(4)
C9 P1 Pd1 89.22(4)
C9 P1 C19 110.92(6)
C29 P1 Pd1 116.72(4)
C29 P1 C19 110.99(6)
C29 P1 C9 109.59(6)
O4 S1 O3 111.86(10)
O2 S1 O3 112.66(10)
O2 S1 O4 114.63(12)
C43 S1 O3 105.14(7)
C43 S1 O4 105.96(8)
C43 S1 O2 105.67(8)
C49 O5 C46 108.53(14)
C2 N008 C3 126.54(13)
H008 N008 C3 116.73(8)
H008 N008 C2 116.73(9)
C2 O1 Pd1 122.91(10)
C9 C15 C18 111.23(12)
H15a C15 C18 109.39(8)
H15a C15 C9 109.39(7)
H15b C15 C18 109.39(8)
H15b C15 C9 109.39(7)
H15b C15 H15a 108.0
C21 C22 C23 109.36(12)
H22a C22 C23 109.80(8)
H22a C22 C21 109.80(8)
H22b C22 C23 109.80(8)
H22b C22 C21 109.80(8)
H22b C22 H22a 108.3
C36 C31 C32 109.23(12)
C30 C31 C32 108.88(11)
C30 C31 C36 110.69(12)
H31 C31 C32 109.34(8)
H31 C31 C36 109.34(8)
H31 C31 C30 109.34(8)
C42 C43 S1 122.57(11)
C44 C43 S1 117.99(12)
C44 C43 C42 119.45(14)
C41 C42 C43 119.81(15)
H42 C42 C43 120.10(9)
H42 C42 C41 120.10(10)
C33 C32 C31 109.20(12)
H32a C32 C31 109.84(8)
H32a C32 C33 109.84(8)
H32b C32 C31 109.84(8)
H32b C32 C33 109.84(8)
H32b C32 H32a 108.3
C20 C19 P1 112.15(9)
C24 C19 P1 112.52(9)
C24 C19 C20 107.84(11)
C25 C19 P1 108.14(9)
C25 C19 C20 106.73(11)
C25 C19 C24 109.26(11)
C38 C36 C31 108.60(11)
H36a C36 C31 109.97(8)
H36a C36 C38 109.97(8)
H36b C36 C31 109.97(8)
H36b C36 C38 109.97(8)
H36b C36 H36a 108.4
C9 C14 C13 111.09(11)
H14a C14 C13 109.42(8)
H14a C14 C9 109.42(7)
H14b C14 C13 109.42(8)
H14b C14 C9 109.42(7)
H14b C14 H14a 108.0
C34 C33 C32 110.44(12)
C37 C33 C32 110.05(12)
C37 C33 C34 109.19(12)
H33 C33 C32 109.05(8)
H33 C33 C34 109.05(7)
H33 C33 C37 109.05(7)
C21 C20 C19 110.76(11)
H20a C20 C19 109.49(7)
H20a C20 C21 109.49(8)
H20b C20 C19 109.49(7)
H20b C20 C21 109.49(8)
H20b C20 H20a 108.1
C39 C40 C41 121.22(16)
C45 C40 C41 117.98(14)
C45 C40 C39 120.80(16)
C28 C27 C23 109.40(11)
H27a C27 C23 109.79(8)
H27a C27 C28 109.79(8)
H27b C27 C23 109.79(8)
H27b C27 C28 109.79(8)
H27b C27 H27a 108.2
C4 C3 N008 114.61(13)
C8 C3 N008 125.25(13)
C8 C3 C4 120.13(14)
C27 C23 C22 109.61(12)
C24 C23 C22 109.94(12)
C24 C23 C27 109.54(12)
H23 C23 C22 109.25(8)
H23 C23 C27 109.25(7)
H23 C23 C24 109.25(7)
C6 C5 C4 120.11(14)
H5 C5 C4 119.95(9)
H5 C5 C6 119.95(9)
C29 C30 C31 111.26(11)
H30a C30 C31 109.38(7)
H30a C30 C29 109.38(7)
H30b C30 C31 109.38(7)
H30b C30 C29 109.38(7)
H30b C30 H30a 108.0
C16 C18 C15 109.48(12)
C17 C18 C15 110.06(11)
C17 C18 C16 109.98(13)
H18 C18 C15 109.10(8)
H18 C18 C16 109.10(8)
H18 C18 C17 109.10(8)
C11 C16 C18 108.64(11)
H16a C16 C18 109.96(8)
H16a C16 C11 109.96(8)
H16b C16 C18 109.96(8)
H16b C16 C11 109.96(8)
H16b C16 H16a 108.3
C10 C11 C16 110.25(12)
C12 C11 C16 109.59(12)
C12 C11 C10 109.59(11)
H11 C11 C16 109.13(7)
H11 C11 C10 109.13(7)
H11 C11 C12 109.13(8)
C23 C24 C19 110.22(11)
H24a C24 C19 109.61(7)
H24a C24 C23 109.61(8)
H24b C24 C19 109.61(8)
H24b C24 C23 109.61(8)
H24b C24 H24a 108.1
C9 C10 C11 109.99(11)
H10a C10 C11 109.66(8)
H10a C10 C9 109.66(7)
H10b C10 C11 109.66(7)
H10b C10 C9 109.66(7)
H10b C10 H10a 108.2
O1 C2 N008 123.80(14)
C1 C2 N008 117.55(14)
C1 C2 O1 118.65(14)
C13 C12 C11 109.88(12)
H12a C12 C11 109.69(7)
H12a C12 C13 109.69(8)
H12b C12 C11 109.69(8)
H12b C12 C13 109.69(8)
H12b C12 H12a 108.2
C20 C21 C22 109.51(12)
C26 C21 C22 109.46(12)
C26 C21 C20 110.00(12)
H21 C21 C22 109.29(8)
H21 C21 C20 109.29(8)
H21 C21 C26 109.29(8)
C13 C17 C18 108.90(12)
H17a C17 C18 109.91(8)
H17a C17 C13 109.91(8)
H17b C17 C18 109.91(8)
H17b C17 C13 109.91(8)
H17b C17 H17a 108.3
C28 C26 C21 108.98(12)
H26a C26 C21 109.89(8)
H26a C26 C28 109.89(8)
H26b C26 C21 109.89(8)
H26b C26 C28 109.89(8)
H26b C26 H26a 108.3
C29 C34 C33 109.77(11)
H34a C34 C33 109.71(8)
H34a C34 C29 109.71(7)
H34b C34 C33 109.71(7)
H34b C34 C29 109.71(7)
H34b C34 H34a 108.2
C12 C13 C14 108.42(12)
C17 C13 C14 109.61(12)
C17 C13 C12 110.02(12)
H13 C13 C14 109.59(7)
H13 C13 C12 109.59(8)
H13 C13 C17 109.59(8)
C5 C4 C3 120.60(14)
H4 C4 C3 119.70(9)
H4 C4 C5 119.70(9)
C3 C8 Pd1 118.83(11)
C7 C8 Pd1 123.64(11)
C7 C8 C3 117.53(13)
C46 C47 C48 103.43(15)
H47a C47 C48 111.07(10)
H47a C47 C46 111.07(13)
H47b C47 C48 111.07(10)
H47b C47 C46 111.07(12)
H47b C47 H47a 109.0
C7 C6 C5 119.09(14)
H6 C6 C5 120.46(9)
H6 C6 C7 120.46(9)
C45 C44 C43 120.25(15)
H44 C44 C43 119.87(9)
H44 C44 C45 119.87(9)
C40 C41 C42 121.15(15)
H41 C41 C42 119.42(10)
H41 C41 C40 119.42(10)
C28 C25 C19 111.20(11)
H25a C25 C19 109.39(7)
H25a C25 C28 109.39(8)
H25b C25 C19 109.39(7)
H25b C25 C28 109.39(7)
H25b C25 H25a 108.0
C15 C9 P1 110.63(9)
C14 C9 P1 105.39(8)
C14 C9 C15 106.40(11)
C10 C9 P1 116.73(10)
C10 C9 C15 107.95(10)
C10 C9 C14 109.26(11)
C49 C48 C47 102.11(14)
H48a C48 C47 111.35(10)
H48a C48 C49 111.35(11)
H48b C48 C47 111.35(10)
H48b C48 C49 111.35(10)
H48b C48 H48a 109.2
C38 C37 C33 108.94(11)
H37a C37 C33 109.90(8)
H37a C37 C38 109.90(7)
H37b C37 C33 109.90(8)
H37b C37 C38 109.90(8)
H37b C37 H37a 108.3
C30 C29 P1 110.27(9)
C34 C29 P1 114.03(9)
C34 C29 C30 108.56(11)
C35 C29 P1 108.71(9)
C35 C29 C30 105.75(10)
C35 C29 C34 109.19(11)
H39a C39 C40 109.5
H39b C39 C40 109.5
H39b C39 H39a 109.5
H39c C39 C40 109.5
H39c C39 H39a 109.5
H39c C39 H39b 109.5
C47 C46 O5 108.46(15)
H46a C46 O5 110.00(13)
H46a C46 C47 110.00(13)
H46b C46 O5 110.00(13)
H46b C46 C47 110.00(12)
H46b C46 H46a 108.4
C6 C7 C8 122.31(14)
H7 C7 C8 118.85(8)
H7 C7 C6 118.85(9)
C38 C35 C29 110.92(11)
H35a C35 C29 109.46(7)
H35a C35 C38 109.46(7)
H35b C35 C29 109.46(7)
H35b C35 C38 109.46(7)
H35b C35 H35a 108.0
C44 C45 C40 121.34(15)
H45 C45 C40 119.33(9)
H45 C45 C44 119.33(9)
C37 C38 C36 109.89(12)
C35 C38 C36 109.92(12)
C35 C38 C37 109.76(11)
H38 C38 C36 109.08(7)
H38 C38 C37 109.08(7)
H38 C38 C35 109.08(7)
H1a C1 C2 109.5
H1b C1 C2 109.5
H1b C1 H1a 109.5
H1c C1 C2 109.5
H1c C1 H1a 109.5
H1c C1 H1b 109.5
C26 C28 C27 109.84(12)
C25 C28 C27 109.75(12)
C25 C28 C26 108.92(11)
H28 C28 C27 109.44(8)
H28 C28 C26 109.44(8)
H28 C28 C25 109.44(7)
C48 C49 O5 105.38(14)
H49a C49 O5 110.67(11)
H49a C49 C48 110.67(11)
H49b C49 O5 110.67(10)
H49b C49 C48 110.67(10)
H49b C49 H49a 108.8
C14 H14a Pd1 128.51(4)

loop_
_geom_bond_atom_site_label_1
_geom_bond_atom_site_label_2
_geom_bond_distance
Pd1 P1 2.2899(4)
Pd1 O1 2.0631(11)
Pd1 C8 1.9717(14)
Pd1 H14a 2.0037(14)
P1 C19 1.9080(14)
P1 C9 1.9115(14)
P1 C29 1.9007(14)
S1 O3 1.4625(13)
S1 O4 1.4379(17)
S1 O2 1.4369(16)
S1 C43 1.7761(15)
O5 C46 1.424(2)
O5 C49 1.419(2)
N008 C3 1.420(2)
N008 C2 1.328(2)
N008 H008 0.8800
O1 C2 1.2542(19)
C15 C18 1.532(2)
C15 C9 1.5538(19)
C15 H15a 0.9900
C15 H15b 0.9900
C22 C23 1.528(2)
C22 C21 1.532(2)
C22 H22a 0.9900
C22 H22b 0.9900
C31 C32 1.539(2)
C31 C36 1.523(2)
C31 C30 1.538(2)
C31 H31 1.0000
C43 C42 1.382(2)
C43 C44 1.391(2)
C42 C41 1.400(2)
C42 H42 0.9500
C32 C33 1.524(2)
C32 H32a 0.9900
C32 H32b 0.9900
C19 C20 1.551(2)
C19 C24 1.5508(19)
C19 C25 1.5545(19)
C36 C38 1.524(2)
C36 H36a 0.9900
C36 H36b 0.9900
C14 C13 1.541(2)
C14 C9 1.5606(19)
C14 H14a 0.9900
C14 H14b 0.9900
C33 C34 1.541(2)
C33 C37 1.532(2)
C33 H33 1.0000
C20 C21 1.543(2)
C20 H20a 0.9900
C20 H20b 0.9900
C40 C41 1.389(2)
C40 C39 1.508(2)
C40 C45 1.392(2)
C27 C23 1.536(2)
C27 C28 1.535(2)
C27 H27a 0.9900
C27 H27b 0.9900
C3 C4 1.403(2)
C3 C8 1.403(2)
C23 C24 1.544(2)
C23 H23 1.0000
C5 C4 1.384(2)
C5 C6 1.383(2)
C5 H5 0.9500
C30 C29 1.5495(19)
C30 H30a 0.9900
C30 H30b 0.9900
C18 C16 1.536(2)
C18 C17 1.531(2)
C18 H18 1.0000
C16 C11 1.533(2)
C16 H16a 0.9900
C16 H16b 0.9900
C11 C10 1.542(2)
C11 C12 1.533(2)
C11 H11 1.0000
C24 H24a 0.9900
C24 H24b 0.9900
C10 C9 1.5433(19)
C10 H10a 0.9900
C10 H10b 0.9900
C2 C1 1.503(2)
C12 C13 1.536(2)
C12 H12a 0.9900
C12 H12b 0.9900
C21 C26 1.534(2)
C21 H21 1.0000
C17 C13 1.528(2)
C17 H17a 0.9900
C17 H17b 0.9900
C26 C28 1.534(2)
C26 H26a 0.9900
C26 H26b 0.9900
C34 C29 1.5545(19)
C34 H34a 0.9900
C34 H34b 0.9900
C13 H13 1.0000
C4 H4 0.9500
C8 C7 1.397(2)
C47 C48 1.528(2)
C47 C46 1.505(3)
C47 H47a 0.9900
C47 H47b 0.9900
C6 C7 1.394(2)
C6 H6 0.9500
C44 C45 1.380(2)
C44 H44 0.9500
C41 H41 0.9500
C25 C28 1.535(2)
C25 H25a 0.9900
C25 H25b 0.9900
C48 C49 1.515(3)
C48 H48a 0.9900
C48 H48b 0.9900
C37 C38 1.532(2)
C37 H37a 0.9900
C37 H37b 0.9900
C29 C35 1.5492(18)
C39 H39a 0.9800
C39 H39b 0.9800
C39 H39c 0.9800
C46 H46a 0.9900
C46 H46b 0.9900
C7 H7 0.9500
C35 C38 1.5368(19)
C35 H35a 0.9900
C35 H35b 0.9900
C45 H45 0.9500
C38 H38 1.0000
C1 H1a 0.9800
C1 H1b 0.9800
C1 H1c 0.9800
C28 H28 1.0000
C49 H49a 0.9900
C49 H49b 0.9900
